data_4341273
loop_
_publ_author_name
'Schnaars, David D.'
'Wilson, Richard E.'

_publ_section_title
;
 Lattice Solvent and Crystal Phase Effects on the Vibrational Spectra of
 UO2Cl4(2-).
;
_journal_issue 20
_journal_name_full 'Inorganic chemistry'
_journal_page_first 11036
_journal_page_last 11045
_journal_paper_doi 10.1021/ic501553m
_journal_volume 53
_journal_year 2014
_chemical_formula_sum 'C50 H44 As2 Cl8 O2 U'
_chemical_formula_weight 1348.32
_chemical_name_systematic
; 
 ? 
;
_space_group_IT_number 2
_symmetry_cell_setting triclinic
_symmetry_space_group_name_Hall '-P 1'
_symmetry_space_group_name_H-M 'P -1'
_atom_sites_solution_hydrogens geom
_atom_sites_solution_primary direct
_atom_sites_solution_secondary difmap
_audit_creation_method SHELXL-97
_cell_angle_alpha 69.2140(10)
_cell_angle_beta 76.7240(10)
_cell_angle_gamma 82.1540(10)
_cell_formula_units_Z 1
_cell_length_a 10.1478(9)
_cell_length_b 11.0220(10)
_cell_length_c 12.6883(12)
_cell_measurement_reflns_used 8433
_cell_measurement_temperature 100(2)
_cell_measurement_theta_max 31.51
_cell_measurement_theta_min 4.13
_cell_volume 1289.0(2)
_computing_structure_refinement 'SHELXL-97 (Sheldrick, 2008)'
_computing_structure_solution 'SHELXS-97 (Sheldrick, 2008)'
_diffrn_ambient_temperature 100(2)
_diffrn_measured_fraction_theta_full 0.983
_diffrn_measured_fraction_theta_max 0.983
_diffrn_measurement_device_type 'BRUKER APEX II'
_diffrn_measurement_method '0.5 deg w/ exposures'
_diffrn_radiation_monochromator graphite
_diffrn_radiation_source 'fine-focus sealed tube'
_diffrn_radiation_type MoK\a
_diffrn_radiation_wavelength 0.71073
_diffrn_reflns_av_R_equivalents 0.0273
_diffrn_reflns_av_sigmaI/netI 0.0368
_diffrn_reflns_limit_h_max 14
_diffrn_reflns_limit_h_min -14
_diffrn_reflns_limit_k_max 16
_diffrn_reflns_limit_k_min -16
_diffrn_reflns_limit_l_max 18
_diffrn_reflns_limit_l_min -18
_diffrn_reflns_number 20626
_diffrn_reflns_theta_full 31.51
_diffrn_reflns_theta_max 31.51
_diffrn_reflns_theta_min 4.13
_exptl_absorpt_coefficient_mu 4.874
_exptl_absorpt_correction_T_max 0.6017
_exptl_absorpt_correction_T_min 0.2841
_exptl_absorpt_correction_type multi-scan
_exptl_absorpt_process_details SADABS
_exptl_crystal_colour yellow-green
_exptl_crystal_density_diffrn 1.737
_exptl_crystal_density_method 'not measured'
_exptl_crystal_description prism
_exptl_crystal_F_000 654
_exptl_crystal_size_max 0.34
_exptl_crystal_size_mid 0.25
_exptl_crystal_size_min 0.12
_refine_diff_density_max 1.675
_refine_diff_density_min -1.078
_refine_diff_density_rms 0.117
_refine_ls_extinction_method none
_refine_ls_goodness_of_fit_ref 1.024
_refine_ls_hydrogen_treatment refall
_refine_ls_matrix_type full
_refine_ls_number_parameters 374
_refine_ls_number_reflns 8433
_refine_ls_number_restraints 0
_refine_ls_restrained_S_all 1.024
_refine_ls_R_factor_all 0.0332
_refine_ls_R_factor_gt 0.0276
_refine_ls_shift/su_max 0.001
_refine_ls_shift/su_mean 0.000
_refine_ls_structure_factor_coef Fsqd
_refine_ls_weighting_details 'calc w=1/[\s^2^(Fo^2^)+(0.0351P)^2^+0.0000P] where P=(Fo^2^+2Fc^2^)/3'
_refine_ls_weighting_scheme calc
_refine_ls_wR_factor_gt 0.0623
_refine_ls_wR_factor_ref 0.0646
_reflns_number_gt 7549
_reflns_number_total 8433
_reflns_threshold_expression >2sigma(I)
_cod_data_source_file ic501553m_si_002.cif
_cod_data_source_block 6
_cod_depositor_comments 'Adding full bibliography for 4341268--4341273.cif.'
_cod_original_sg_symbol_H-M P-1
_cod_database_code 4341273

loop_
_symmetry_equiv_pos_as_xyz
'x, y, z'
'-x, -y, -z'

loop_
_atom_site_label
_atom_site_type_symbol
_atom_site_fract_x
_atom_site_fract_y
_atom_site_fract_z
_atom_site_U_iso_or_equiv
_atom_site_adp_type
_atom_site_occupancy
_atom_site_symmetry_multiplicity
_atom_site_calc_flag
_atom_site_refinement_flags
U1 U 0.0000 0.5000 0.5000 0.01595(4) Uani 1 2 d S
As1 As 0.50031(2) 0.19818(2) 0.145863(19) 0.01509(5) Uani 1 1 d .
Cl4 Cl 0.96754(10) 1.04799(9) 0.28268(8) 0.0512(2) Uani 1 1 d .
Cl3 Cl 0.78872(8) 0.96759(10) 0.50701(8) 0.0460(2) Uani 1 1 d .
Cl1 Cl 0.18995(6) 0.35154(6) 0.61095(6) 0.02508(12) Uani 1 1 d .
Cl2 Cl 0.04101(6) 0.37104(7) 0.35160(5) 0.02514(12) Uani 1 1 d .
C1 C 0.4628(2) 0.0265(2) 0.2481(2) 0.0182(4) Uani 1 1 d .
C2 C 0.5287(3) -0.0312(2) 0.3397(2) 0.0214(5) Uani 1 1 d .
C3 C 0.5017(3) -0.1579(3) 0.4110(2) 0.0250(5) Uani 1 1 d .
C4 C 0.4087(3) -0.2240(3) 0.3901(2) 0.0258(5) Uani 1 1 d .
C5 C 0.3432(3) -0.1659(3) 0.2985(2) 0.0258(5) Uani 1 1 d .
C6 C 0.3705(3) -0.0400(3) 0.2261(2) 0.0223(5) Uani 1 1 d .
C7 C 0.3565(2) 0.2598(2) 0.0619(2) 0.0201(5) Uani 1 1 d .
C8 C 0.3828(3) 0.2716(3) -0.0543(2) 0.0280(6) Uani 1 1 d .
C9 C 0.2769(4) 0.3099(3) -0.1132(3) 0.0408(8) Uani 1 1 d .
C10 C 0.1495(4) 0.3394(3) -0.0603(3) 0.0432(9) Uani 1 1 d .
C11 C 0.1228(3) 0.3262(3) 0.0549(4) 0.0404(8) Uani 1 1 d .
C13 C 0.5243(2) 0.3081(2) 0.2265(2) 0.0168(4) Uani 1 1 d .
C14 C 0.6545(2) 0.3080(2) 0.2469(2) 0.0201(5) Uani 1 1 d .
C15 C 0.6754(3) 0.3846(3) 0.3073(2) 0.0231(5) Uani 1 1 d .
C16 C 0.5687(3) 0.4606(2) 0.3461(2) 0.0215(5) Uani 1 1 d .
C17 C 0.4399(3) 0.4593(3) 0.3268(2) 0.0221(5) Uani 1 1 d .
C18 C 0.4171(2) 0.3823(2) 0.2670(2) 0.0196(5) Uani 1 1 d .
C24 C 0.7304(3) 0.0730(3) 0.0370(2) 0.0217(5) Uani 1 1 d .
C23 C 0.8467(3) 0.0719(3) -0.0461(2) 0.0261(5) Uani 1 1 d .
C22 C 0.8957(3) 0.1880(3) -0.1261(2) 0.0275(6) Uani 1 1 d .
C21 C 0.8300(3) 0.3062(3) -0.1238(2) 0.0267(5) Uani 1 1 d .
C25 C 0.9292(3) 0.9218(3) 0.4149(3) 0.0326(6) Uani 1 1 d .
O1 O 0.12313(18) 0.60985(17) 0.40662(15) 0.0222(4) Uani 1 1 d .
C19 C 0.6651(2) 0.1918(2) 0.0385(2) 0.0180(4) Uani 1 1 d .
C20 C 0.7146(3) 0.3091(3) -0.0407(2) 0.0227(5) Uani 1 1 d .
C12 C 0.2263(3) 0.2834(3) 0.1188(3) 0.0283(6) Uani 1 1 d .
H21 H 0.862(3) 0.379(3) -0.172(3) 0.024(8) Uiso 1 1 d .
H24 H 0.698(3) -0.005(3) 0.093(3) 0.020(7) Uiso 1 1 d .
H20 H 0.675(3) 0.389(3) -0.037(3) 0.022(8) Uiso 1 1 d .
H12 H 0.205(3) 0.272(3) 0.200(3) 0.034(9) Uiso 1 1 d .
H11 H 0.045(4) 0.350(3) 0.088(3) 0.034(9) Uiso 1 1 d .
H15 H 0.759(3) 0.384(3) 0.322(3) 0.026(8) Uiso 1 1 d .
H18 H 0.330(4) 0.377(3) 0.254(3) 0.037(9) Uiso 1 1 d .
H16 H 0.582(3) 0.514(3) 0.382(3) 0.019(7) Uiso 1 1 d .
H14 H 0.726(3) 0.259(3) 0.219(2) 0.014(7) Uiso 1 1 d .
H17 H 0.365(3) 0.508(3) 0.352(3) 0.021(7) Uiso 1 1 d .
H10 H 0.079(4) 0.367(4) -0.102(3) 0.045(10) Uiso 1 1 d .
H23 H 0.888(3) -0.007(3) -0.045(3) 0.018(7) Uiso 1 1 d .
H2 H 0.590(3) 0.010(3) 0.350(3) 0.020(7) Uiso 1 1 d .
H6 H 0.328(3) -0.005(3) 0.167(3) 0.017(7) Uiso 1 1 d .
H4 H 0.381(3) -0.305(3) 0.441(3) 0.027(8) Uiso 1 1 d .
H5 H 0.281(3) -0.208(3) 0.285(3) 0.027(8) Uiso 1 1 d .
H22 H 0.968(3) 0.190(3) -0.183(3) 0.032(9) Uiso 1 1 d .
H8 H 0.468(3) 0.260(3) -0.095(3) 0.033(9) Uiso 1 1 d .
H9 H 0.300(5) 0.314(4) -0.187(4) 0.061(13) Uiso 1 1 d .
H3 H 0.546(3) -0.196(3) 0.471(3) 0.032(9) Uiso 1 1 d .
H25A H 0.903(4) 0.852(4) 0.404(3) 0.038(9) Uiso 1 1 d .
H25B H 1.003(4) 0.899(4) 0.451(3) 0.044(10) Uiso 1 1 d .

loop_
_atom_site_aniso_label
_atom_site_aniso_U_11
_atom_site_aniso_U_22
_atom_site_aniso_U_33
_atom_site_aniso_U_23
_atom_site_aniso_U_13
_atom_site_aniso_U_12
U1 0.01415(6) 0.02021(6) 0.01346(6) -0.00528(4) -0.00080(4) -0.00525(4)
As1 0.01499(11) 0.01619(11) 0.01357(11) -0.00386(9) -0.00272(8) -0.00249(8)
Cl4 0.0553(5) 0.0349(4) 0.0507(5) -0.0111(4) 0.0051(4) 0.0042(4)
Cl3 0.0262(3) 0.0783(6) 0.0460(5) -0.0396(5) -0.0066(3) 0.0062(4)
Cl1 0.0241(3) 0.0273(3) 0.0279(3) -0.0102(3) -0.0129(2) 0.0007(2)
Cl2 0.0226(3) 0.0331(3) 0.0255(3) -0.0176(3) -0.0030(2) -0.0027(2)
C1 0.0190(11) 0.0176(10) 0.0172(10) -0.0056(9) -0.0012(8) -0.0027(8)
C2 0.0201(11) 0.0221(12) 0.0222(12) -0.0064(10) -0.0065(9) -0.0015(9)
C3 0.0285(13) 0.0226(12) 0.0211(12) -0.0034(10) -0.0075(10) 0.0015(10)
C4 0.0348(14) 0.0175(11) 0.0220(12) -0.0044(10) -0.0015(10) -0.0045(10)
C5 0.0340(14) 0.0226(12) 0.0225(12) -0.0064(10) -0.0046(10) -0.0114(11)
C6 0.0296(13) 0.0221(12) 0.0165(11) -0.0047(9) -0.0071(10) -0.0064(10)
C7 0.0218(11) 0.0180(11) 0.0215(11) -0.0048(9) -0.0086(9) -0.0026(9)
C8 0.0317(15) 0.0319(14) 0.0186(12) -0.0008(10) -0.0068(10) -0.0136(11)
C9 0.052(2) 0.0415(17) 0.0260(15) 0.0083(13) -0.0207(14) -0.0269(15)
C10 0.0430(19) 0.0308(15) 0.057(2) 0.0026(15) -0.0372(17) -0.0096(13)
C11 0.0236(15) 0.0388(17) 0.065(2) -0.0192(16) -0.0214(15) 0.0027(12)
C13 0.0184(10) 0.0160(10) 0.0150(10) -0.0031(8) -0.0040(8) -0.0025(8)
C14 0.0162(11) 0.0240(12) 0.0213(11) -0.0090(10) -0.0052(9) 0.0006(9)
C15 0.0197(11) 0.0283(13) 0.0234(12) -0.0081(10) -0.0073(9) -0.0047(10)
C16 0.0268(12) 0.0207(11) 0.0179(11) -0.0061(9) -0.0032(9) -0.0072(9)
C17 0.0215(12) 0.0224(12) 0.0224(12) -0.0089(10) -0.0006(9) -0.0035(9)
C18 0.0145(10) 0.0218(11) 0.0224(11) -0.0068(9) -0.0037(9) -0.0027(9)
C24 0.0207(11) 0.0241(12) 0.0211(11) -0.0085(10) -0.0042(9) -0.0015(9)
C23 0.0207(12) 0.0341(15) 0.0281(13) -0.0172(12) -0.0046(10) 0.0017(10)
C22 0.0178(12) 0.0464(17) 0.0215(12) -0.0161(12) -0.0005(10) -0.0048(11)
C21 0.0237(13) 0.0369(15) 0.0182(12) -0.0046(11) -0.0024(10) -0.0132(11)
C25 0.0280(14) 0.0321(15) 0.0418(17) -0.0207(13) -0.0023(13) 0.0000(12)
O1 0.0193(8) 0.0255(9) 0.0201(8) -0.0057(7) 0.0008(7) -0.0094(7)
C19 0.0164(10) 0.0229(11) 0.0143(10) -0.0058(9) -0.0022(8) -0.0023(8)
C20 0.0209(12) 0.0253(12) 0.0185(11) -0.0033(10) -0.0017(9) -0.0052(10)
C12 0.0225(13) 0.0332(14) 0.0361(15) -0.0174(12) -0.0099(11) -0.0012(11)

loop_
_atom_type_symbol
_atom_type_description
_atom_type_scat_dispersion_real
_atom_type_scat_dispersion_imag
_atom_type_scat_source
C C 0.0033 0.0016 'International Tables Vol C Tables 4.2.6.8 and 6.1.1.4'
H H 0.0000 0.0000 'International Tables Vol C Tables 4.2.6.8 and 6.1.1.4'
O O 0.0106 0.0060 'International Tables Vol C Tables 4.2.6.8 and 6.1.1.4'
Cl Cl 0.1484 0.1585 'International Tables Vol C Tables 4.2.6.8 and 6.1.1.4'
As As 0.0499 2.0058 'International Tables Vol C Tables 4.2.6.8 and 6.1.1.4'
U U -9.6767 9.6646 'International Tables Vol C Tables 4.2.6.8 and 6.1.1.4'

loop_
_geom_angle_atom_site_label_1
_geom_angle_atom_site_label_2
_geom_angle_atom_site_label_3
_geom_angle
_geom_angle_site_symmetry_1
_geom_angle_site_symmetry_3
O1 U1 O1 180.0 . 2_566
O1 U1 Cl2 90.10(6) . .
O1 U1 Cl2 89.90(6) 2_566 .
O1 U1 Cl2 89.90(6) . 2_566
O1 U1 Cl2 90.10(6) 2_566 2_566
Cl2 U1 Cl2 180.00(3) . 2_566
O1 U1 Cl1 90.35(6) . .
O1 U1 Cl1 89.65(6) 2_566 .
Cl2 U1 Cl1 92.46(2) . .
Cl2 U1 Cl1 87.54(2) 2_566 .
O1 U1 Cl1 89.65(6) . 2_566
O1 U1 Cl1 90.35(6) 2_566 2_566
Cl2 U1 Cl1 87.54(2) . 2_566
Cl2 U1 Cl1 92.46(2) 2_566 2_566
Cl1 U1 Cl1 179.998(1) . 2_566
C1 As1 C19 109.24(10) . .
C1 As1 C13 111.41(10) . .
C19 As1 C13 107.41(10) . .
C1 As1 C7 107.30(10) . .
C19 As1 C7 107.91(10) . .
C13 As1 C7 113.47(10) . .
C2 C1 C6 121.3(2) . .
C2 C1 As1 120.53(18) . .
C6 C1 As1 118.17(18) . .
C1 C2 C3 119.2(2) . .
C1 C2 H2 120(2) . .
C3 C2 H2 120(2) . .
C4 C3 C2 119.8(2) . .
C4 C3 H3 122(2) . .
C2 C3 H3 119(2) . .
C5 C4 C3 120.8(2) . .
C5 C4 H4 117.3(19) . .
C3 C4 H4 121.5(19) . .
C4 C5 C6 119.9(2) . .
C4 C5 H5 121(2) . .
C6 C5 H5 119(2) . .
C5 C6 C1 119.1(2) . .
C5 C6 H6 118.4(18) . .
C1 C6 H6 122.5(18) . .
C12 C7 C8 121.2(2) . .
C12 C7 As1 119.7(2) . .
C8 C7 As1 118.9(2) . .
C9 C8 C7 118.7(3) . .
C9 C8 H8 118(2) . .
C7 C8 H8 123(2) . .
C10 C9 C8 120.9(3) . .
C10 C9 H9 125(3) . .
C8 C9 H9 114(3) . .
C9 C10 C11 120.4(3) . .
C9 C10 H10 120(2) . .
C11 C10 H10 119(2) . .
C10 C11 C12 120.4(3) . .
C10 C11 H11 121(2) . .
C12 C11 H11 118(2) . .
C18 C13 C14 120.7(2) . .
C18 C13 As1 121.73(17) . .
C14 C13 As1 117.53(18) . .
C15 C14 C13 119.2(2) . .
C15 C14 H14 120.5(17) . .
C13 C14 H14 120.2(17) . .
C16 C15 C14 120.1(2) . .
C16 C15 H15 120(2) . .
C14 C15 H15 120(2) . .
C15 C16 C17 120.5(2) . .
C15 C16 H16 120.8(19) . .
C17 C16 H16 118.6(19) . .
C16 C17 C18 120.1(2) . .
C16 C17 H17 123.5(18) . .
C18 C17 H17 116.4(18) . .
C13 C18 C17 119.4(2) . .
C13 C18 H18 118(2) . .
C17 C18 H18 122(2) . .
C19 C24 C23 118.8(2) . .
C19 C24 H24 120.2(18) . .
C23 C24 H24 121.0(18) . .
C22 C23 C24 120.3(3) . .
C22 C23 H23 122.3(19) . .
C24 C23 H23 117.4(19) . .
C21 C22 C23 120.5(3) . .
C21 C22 H22 117(2) . .
C23 C22 H22 122(2) . .
C22 C21 C20 119.9(3) . .
C22 C21 H21 121(2) . .
C20 C21 H21 119(2) . .
Cl4 C25 Cl3 111.34(18) . .
Cl4 C25 H25A 110(2) . .
Cl3 C25 H25A 105(2) . .
Cl4 C25 H25B 110(2) . .
Cl3 C25 H25B 109(2) . .
H25A C25 H25B 111(3) . .
C24 C19 C20 121.4(2) . .
C24 C19 As1 120.32(18) . .
C20 C19 As1 118.27(19) . .
C21 C20 C19 119.1(3) . .
C21 C20 H20 118.7(19) . .
C19 C20 H20 122.1(19) . .
C7 C12 C11 118.1(3) . .
C7 C12 H12 123(2) . .
C11 C12 H12 119(2) . .

loop_
_geom_bond_atom_site_label_1
_geom_bond_atom_site_label_2
_geom_bond_distance
_geom_bond_site_symmetry_2
U1 O1 1.7737(17) .
U1 O1 1.7737(17) 2_566
U1 Cl2 2.6678(6) .
U1 Cl2 2.6679(6) 2_566
U1 Cl1 2.6693(6) .
U1 Cl1 2.6693(6) 2_566
As1 C1 1.907(2) .
As1 C19 1.910(2) .
As1 C13 1.910(2) .
As1 C7 1.912(2) .
Cl4 C25 1.758(3) .
Cl3 C25 1.763(3) .
C1 C2 1.385(3) .
C1 C6 1.395(3) .
C2 C3 1.391(4) .
C2 H2 0.87(3) .
C3 C4 1.390(4) .
C3 H3 0.92(3) .
C4 C5 1.383(4) .
C4 H4 0.93(3) .
C5 C6 1.389(4) .
C5 H5 0.91(3) .
C6 H6 0.89(3) .
C7 C12 1.391(4) .
C7 C8 1.399(4) .
C8 C9 1.383(4) .
C8 H8 0.91(3) .
C9 C10 1.367(5) .
C9 H9 0.90(5) .
C10 C11 1.381(6) .
C10 H10 0.93(4) .
C11 C12 1.403(4) .
C11 H11 0.86(4) .
C13 C18 1.384(3) .
C13 C14 1.403(3) .
C14 C15 1.389(3) .
C14 H14 0.92(3) .
C15 C16 1.384(4) .
C15 H15 0.91(3) .
C16 C17 1.386(4) .
C16 H16 0.89(3) .
C17 C18 1.393(3) .
C17 H17 0.93(3) .
C18 H18 0.94(3) .
C24 C19 1.389(3) .
C24 C23 1.393(4) .
C24 H24 0.94(3) .
C23 C22 1.391(4) .
C23 H23 0.91(3) .
C22 C21 1.387(4) .
C22 H22 0.90(3) .
C21 C20 1.389(4) .
C21 H21 0.87(3) .
C25 H25A 0.90(4) .
C25 H25B 0.93(4) .
C19 C20 1.399(3) .
C20 H20 0.93(3) .
C12 H12 0.97(4) .
